data_4118342
loop_
_publ_author_name
'David C. Powers'
'Eunsung Lee'
'Alireza Ariafard'
'Melanie S. Sanford'
'Brian F. Yates'
'Allan J. Canty'
'Tobias Ritter'

_publ_section_title
;
 Connecting Binuclear Pd(III) and Mononuclear Pd(IV) Chemistry by Pd-Pd
 Bond Cleavage
;
_journal_name_full 'Journal of the American Chemical Society'
_journal_page_first 12002
_journal_page_last 12009
_journal_paper_doi 10.1021/ja304401u
_journal_volume 134
_journal_year 2012
_chemical_compound_source 'chemical synthesis'
_chemical_formula_iupac '[Pd (C2 H3 O2) (C13 H8 N)]2'
_chemical_formula_moiety 'C30 H22 N2 O4 Pd2'
_chemical_formula_structural '(Pd (C2 H3 O2) (C13 H8 N))2'
_chemical_formula_sum 'C30 H22 N2 O4 Pd2'
_chemical_formula_weight 687.31
_chemical_name_common DCP1
_chemical_name_systematic
; 
(Acetato)(10-benzo[h]quinolinato)palladium(II) dimer    
;
_space_group_IT_number 59
_symmetry_cell_setting orthorhombic
_symmetry_Int_Tables_number 59
_symmetry_space_group_name_Hall '-P 2ab 2a'
_symmetry_space_group_name_H-M 'P m m n :2'
_atom_sites_solution_hydrogens geom
_atom_sites_solution_primary direct
_atom_sites_solution_secondary difmap
_audit_creation_method SHELXL-97
_cell_angle_alpha 90.00
_cell_angle_beta 90.00
_cell_angle_gamma 90.00
_cell_formula_units_Z 4
_cell_length_a 16.039(2)
_cell_length_b 16.038(2)
_cell_length_c 9.9156(13)
_cell_measurement_reflns_used 15120
_cell_measurement_temperature 193(2)
_cell_measurement_theta_max 26.66
_cell_measurement_theta_min 2.41
_cell_volume 2550.6(6)
_computing_cell_refinement 'SAINT V7.34A (Bruker AXS, 2006)'
_computing_data_collection 'SMART V5.625 (Bruker AXS, 2001a)'
_computing_data_reduction
;
SAINT V7.34A (Bruker AXS, 2006), SADABS (Bruker AXS, 2004)
;
_computing_molecular_graphics 'SHELXTL v6.12 (Bruker AXS, 2001b)'
_computing_publication_material 'SHELXTL v6.12 (Bruker AXS, 2001b)'
_computing_structure_refinement 'SHELXTL v6.12 (Bruker AXS, 2001b)'
_computing_structure_solution 'SHELXTL v6.12 (Bruker AXS, 2001b)'
_diffrn_ambient_temperature 193(2)
_diffrn_detector_area_resol_mean 840
_diffrn_measured_fraction_theta_full 1.000
_diffrn_measured_fraction_theta_max 1.000
_diffrn_measurement_device_type 'Bruker APEX CCD'
_diffrn_measurement_method '\w scans, 3840 0.3\% rotations'
_diffrn_radiation_monochromator graphite
_diffrn_radiation_source 'normal-focus sealed tube'
_diffrn_radiation_type MoK\a
_diffrn_radiation_wavelength 0.71073
_diffrn_reflns_av_R_equivalents 0.0453
_diffrn_reflns_av_sigmaI/netI 0.0165
_diffrn_reflns_limit_h_max 20
_diffrn_reflns_limit_h_min -20
_diffrn_reflns_limit_k_max 20
_diffrn_reflns_limit_k_min -20
_diffrn_reflns_limit_l_max 12
_diffrn_reflns_limit_l_min -12
_diffrn_reflns_number 51012
_diffrn_reflns_theta_full 27.50
_diffrn_reflns_theta_max 27.50
_diffrn_reflns_theta_min 1.27
_diffrn_standards_decay_% 0
_diffrn_standards_number 0
_exptl_absorpt_coefficient_mu 1.450
_exptl_absorpt_correction_T_max 0.8990
_exptl_absorpt_correction_T_min 0.7132
_exptl_absorpt_correction_type multi-scan
_exptl_absorpt_process_details 'SADABS (Bruker AXS, 2004)'
_exptl_crystal_colour yellow
_exptl_crystal_density_diffrn 1.790
_exptl_crystal_description Needle
_exptl_crystal_F_000 1360
_exptl_crystal_size_max 0.250
_exptl_crystal_size_mid 0.100
_exptl_crystal_size_min 0.075
_refine_diff_density_max 1.091
_refine_diff_density_min -0.487
_refine_diff_density_rms 0.103
_refine_ls_extinction_method none
_refine_ls_goodness_of_fit_ref 1.120
_refine_ls_hydrogen_treatment constr
_refine_ls_matrix_type full
_refine_ls_number_parameters 183
_refine_ls_number_reflns 3144
_refine_ls_number_restraints 0
_refine_ls_restrained_S_all 1.120
_refine_ls_R_factor_all 0.0297
_refine_ls_R_factor_gt 0.0282
_refine_ls_shift/su_max 0.001
_refine_ls_shift/su_mean 0.000
_refine_ls_structure_factor_coef Fsqd
_refine_ls_weighting_details 'w=1/[\s^2^(Fo^2^)+(0.0454P)^2^+0.7449P] where P=(Fo^2^+2Fc^2^)/3'
_refine_ls_weighting_scheme calc
_refine_ls_wR_factor_gt 0.0701
_refine_ls_wR_factor_ref 0.0713
_reflns_number_gt 3033
_reflns_number_total 3144
_reflns_threshold_expression I>2\s(I)
_cod_data_source_file ja304401u_si_002.cif
_cod_data_source_block tr045
_cod_original_sg_symbol_H-M 'P m m n'
_cod_database_code 4118342

loop_
_symmetry_equiv_pos_as_xyz
'x, y, z'
'-x+1/2, -y+1/2, z'
'-x, y+1/2, -z'
'x+1/2, -y, -z'
'-x, -y, -z'
'x-1/2, y-1/2, -z'
'x, -y-1/2, z'
'-x-1/2, y, z'

loop_
_atom_site_label
_atom_site_type_symbol
_atom_site_fract_x
_atom_site_fract_y
_atom_site_fract_z
_atom_site_U_iso_or_equiv
_atom_site_adp_type
_atom_site_occupancy
_atom_site_symmetry_multiplicity
_atom_site_calc_flag
_atom_site_refinement_flags
_atom_site_disorder_assembly
_atom_site_disorder_group
Pd1 Pd 0.66141(2) 0.2500 0.31919(3) 0.02919(9) Uani 1 2 d S . .
O1 O 0.68009(17) 0.15813(16) 0.4656(2) 0.0385(6) Uani 1 1 d . A .
N1 N 0.6421(2) 0.1673(2) 0.1714(3) 0.0325(7) Uani 0.50 1 d P A 1
C1 C 0.6421(2) 0.1673(2) 0.1714(3) 0.0325(7) Uani 0.50 1 d P A 2
C2 C 0.6386(3) 0.0823(3) 0.1778(4) 0.0420(9) Uani 1 1 d . . .
H2 H 0.6449 0.0548 0.2621 0.050 Uiso 1 1 calc R A 1
C3 C 0.6258(3) 0.0356(3) 0.0607(4) 0.0501(9) Uani 1 1 d . A .
H3 H 0.6221 -0.0234 0.0670 0.060 Uiso 1 1 calc R . .
C4 C 0.6185(3) 0.0728(3) -0.0628(4) 0.0491(10) Uani 1 1 d . . .
H4 H 0.6112 0.0397 -0.1414 0.059 Uiso 1 1 calc R A .
C5 C 0.6218(2) 0.1609(2) -0.0735(4) 0.0381(8) Uani 1 1 d . A .
C6 C 0.6340(2) 0.2062(2) 0.0465(3) 0.0325(7) Uani 1 1 d . . .
C7 C 0.6122(3) 0.2079(3) -0.1965(4) 0.0457(9) Uani 1 1 d . . .
H7 H 0.6057 0.1790 -0.2794 0.055 Uiso 1 1 calc R A .
C8 C 0.7500 0.1349(3) 0.5066(5) 0.0326(10) Uani 1 2 d S . .
C9 C 0.7500 0.0725(4) 0.6208(6) 0.0457(13) Uani 1 2 d S A .
H9A H 0.7345 0.1005 0.7050 0.069 Uiso 0.50 1 calc PR B 1
H9B H 0.8058 0.0483 0.6302 0.069 Uiso 0.50 1 calc PR B 1
H9C H 0.7097 0.0281 0.6014 0.069 Uiso 0.50 1 calc PR B 1
Pd1' Pd 0.2500 0.16016(3) 0.74495(3) 0.03111(10) Uani 1 2 d S . .
O1' O 0.15765(16) 0.17964(18) 0.8897(2) 0.0390(6) Uani 1 1 d . C .
N1' N 0.1678(2) 0.1403(2) 0.5968(3) 0.0343(7) Uani 0.50 1 d P C 1
C1' C 0.1678(2) 0.1403(2) 0.5968(3) 0.0343(7) Uani 0.50 1 d P C 2
C2' C 0.0837(3) 0.1371(3) 0.6029(4) 0.0482(10) Uani 1 1 d . . .
H2' H 0.0565 0.1410 0.6878 0.058 Uiso 1 1 calc R C 1
C3' C 0.0362(3) 0.1282(3) 0.4846(5) 0.0528(10) Uani 1 1 d . C .
H3' H -0.0228 0.1250 0.4908 0.063 Uiso 1 1 calc R . .
C4' C 0.0735(3) 0.1240(3) 0.3607(4) 0.0457(9) Uani 1 1 d . . .
H4' H 0.0403 0.1190 0.2818 0.055 Uiso 1 1 calc R C .
C5' C 0.1608(2) 0.1270(2) 0.3501(4) 0.0374(8) Uani 1 1 d . C .
C6' C 0.2054(2) 0.1350(2) 0.4718(3) 0.0299(6) Uani 1 1 d . . .
C7' C 0.2071(3) 0.1207(2) 0.2273(3) 0.0376(8) Uani 1 1 d . . .
H7' H 0.1780 0.1163 0.1441 0.045 Uiso 1 1 calc R C .
C8' C 0.1334(3) 0.2500 0.9308(4) 0.0313(10) Uani 1 2 d S . .
C9' C 0.0698(3) 0.2500 1.0432(5) 0.0414(12) Uani 1 2 d S C .
H9A' H 0.0984 0.2549 1.1301 0.062 Uiso 0.50 1 calc PR D 1
H9B' H 0.0380 0.1978 1.0408 0.062 Uiso 0.50 1 calc PR D 1
H9C' H 0.0317 0.2972 1.0315 0.062 Uiso 0.50 1 calc PR D 1

loop_
_atom_site_aniso_label
_atom_site_aniso_U_11
_atom_site_aniso_U_22
_atom_site_aniso_U_33
_atom_site_aniso_U_23
_atom_site_aniso_U_13
_atom_site_aniso_U_12
Pd1 0.02788(18) 0.0368(2) 0.02291(15) 0.000 -0.00190(12) 0.000
O1 0.0389(14) 0.0467(15) 0.0299(13) 0.0074(11) 0.0041(11) -0.0024(11)
N1 0.0315(16) 0.0319(17) 0.0341(16) -0.0066(13) -0.0047(13) 0.0014(12)
C1 0.0315(16) 0.0319(17) 0.0341(16) -0.0066(13) -0.0047(13) 0.0014(12)
C2 0.0463(19) 0.038(2) 0.0412(19) -0.0007(16) -0.0027(16) 0.0061(16)
C3 0.062(3) 0.040(2) 0.048(2) -0.0041(19) 0.001(2) 0.0026(19)
C4 0.059(2) 0.049(2) 0.040(2) -0.0131(17) -0.0003(18) 0.0028(19)
C5 0.0346(18) 0.050(2) 0.0293(16) -0.0068(15) 0.0006(15) 0.0020(15)
C6 0.0251(14) 0.0436(19) 0.0289(15) -0.0006(15) -0.0003(13) 0.0004(14)
C7 0.043(2) 0.066(3) 0.0282(16) -0.0072(17) -0.0009(15) -0.0005(17)
C8 0.046(3) 0.028(2) 0.0232(19) -0.0022(18) 0.000 0.000
C9 0.063(3) 0.038(3) 0.036(3) 0.008(2) 0.000 0.000
Pd1' 0.0337(2) 0.0387(2) 0.02096(15) -0.00474(12) 0.000 0.000
O1' 0.0388(13) 0.0510(15) 0.0271(12) -0.0012(11) 0.0045(10) -0.0027(12)
N1' 0.0312(14) 0.0414(18) 0.0303(15) -0.0072(14) -0.0031(13) 0.0000(14)
C1' 0.0312(14) 0.0414(18) 0.0303(15) -0.0072(14) -0.0031(13) 0.0000(14)
C2' 0.041(2) 0.070(3) 0.0330(18) -0.0108(19) 0.0037(16) 0.0065(19)
C3' 0.0321(19) 0.081(3) 0.045(2) -0.002(2) -0.0098(16) 0.0054(19)
C4' 0.039(2) 0.060(3) 0.0385(19) -0.0021(18) -0.0111(15) 0.0001(18)
C5' 0.047(2) 0.0351(18) 0.0295(17) -0.0025(14) -0.0052(14) 0.0017(16)
C6' 0.0333(17) 0.0302(16) 0.0262(15) -0.0035(13) -0.0010(13) 0.0001(13)
C7' 0.057(2) 0.0339(18) 0.0224(14) -0.0006(13) -0.0077(14) 0.0009(15)
C8' 0.027(2) 0.047(3) 0.0201(18) 0.000 -0.0048(16) 0.000
C9' 0.038(3) 0.060(3) 0.026(2) 0.000 0.007(2) 0.000

loop_
_atom_type_symbol
_atom_type_description
_atom_type_scat_dispersion_real
_atom_type_scat_dispersion_imag
_atom_type_scat_source
C C 0.0033 0.0016 'International Tables Vol C Tables 4.2.6.8 and 6.1.1.4'
H H 0.0000 0.0000 'International Tables Vol C Tables 4.2.6.8 and 6.1.1.4'
N N 0.0061 0.0033 'International Tables Vol C Tables 4.2.6.8 and 6.1.1.4'
O O 0.0106 0.0060 'International Tables Vol C Tables 4.2.6.8 and 6.1.1.4'
Pd Pd -0.9988 1.0072 'International Tables Vol C Tables 4.2.6.8 and 6.1.1.4'

loop_
_geom_angle_atom_site_label_1
_geom_angle_atom_site_label_2
_geom_angle_atom_site_label_3
_geom_angle
_geom_angle_site_symmetry_1
_geom_angle_site_symmetry_3
N1 Pd1 C1 83.04(19) . 7_565
N1 Pd1 N1 83.04(19) . 7_565
C1 Pd1 N1 0.0(3) 7_565 7_565
N1 Pd1 O1 176.69(12) . 7_565
C1 Pd1 O1 93.66(12) 7_565 7_565
N1 Pd1 O1 93.66(12) 7_565 7_565
N1 Pd1 O1 93.66(12) . .
C1 Pd1 O1 176.70(12) 7_565 .
N1 Pd1 O1 176.70(12) 7_565 .
O1 Pd1 O1 89.64(14) 7_565 .
N1 Pd1 Pd1 98.90(10) . 2_655
C1 Pd1 Pd1 98.90(10) 7_565 2_655
N1 Pd1 Pd1 98.90(10) 7_565 2_655
O1 Pd1 Pd1 81.76(7) 7_565 2_655
O1 Pd1 Pd1 81.76(7) . 2_655
C8 O1 Pd1 124.4(2) . .
C2 N1 C6 119.0(3) . .
C2 N1 Pd1 129.3(3) . .
C6 N1 Pd1 111.7(2) . .
N1 C2 C3 120.2(4) . .
N1 C2 H2 119.9 . .
C3 C2 H2 119.9 . .
C4 C3 C2 121.6(4) . .
C4 C3 H3 119.2 . .
C2 C3 H3 119.2 . .
C3 C4 C5 119.9(4) . .
C3 C4 H4 120.1 . .
C5 C4 H4 120.1 . .
C6 C5 C4 117.2(4) . .
C6 C5 C7 117.4(3) . .
C4 C5 C7 125.4(4) . .
N1 C6 C6 116.6(2) . 7_565
N1 C6 C5 122.2(3) . .
C6 C6 C5 121.1(2) 7_565 .
C7 C7 C5 121.5(2) 7_565 .
C7 C7 H7 119.2 7_565 .
C5 C7 H7 119.2 . .
O1 C8 O1 127.7(4) . 8_755
O1 C8 C9 116.2(2) . .
O1 C8 C9 116.2(2) 8_755 .
C8 C9 H9A 109.5 . .
C8 C9 H9B 109.5 . .
C8 C9 H9C 109.5 . .
N1' Pd1' C1' 82.49(19) . 8_655
N1' Pd1' N1' 82.49(19) . 8_655
C1' Pd1' N1' 0.0(2) 8_655 8_655
N1' Pd1' O1' 176.01(12) . 8_655
C1' Pd1' O1' 93.52(12) 8_655 8_655
N1' Pd1' O1' 93.52(12) 8_655 8_655
N1' Pd1' O1' 93.52(12) . .
C1' Pd1' O1' 176.01(12) 8_655 .
N1' Pd1' O1' 176.01(12) 8_655 .
O1' Pd1' O1' 90.47(14) 8_655 .
N1' Pd1' Pd1' 99.18(10) . 2
C1' Pd1' Pd1' 99.18(10) 8_655 2
N1' Pd1' Pd1' 99.18(10) 8_655 2
O1' Pd1' Pd1' 81.39(8) 8_655 2
O1' Pd1' Pd1' 81.39(8) . 2
C8' O1' Pd1' 125.1(3) . .
C2' N1' C6' 118.3(3) . .
C2' N1' Pd1' 129.1(3) . .
C6' N1' Pd1' 112.5(2) . .
N1' C2' C3' 120.5(4) . .
N1' C2' H2' 119.8 . .
C3' C2' H2' 119.8 . .
C4' C3' C2' 121.1(4) . .
C4' C3' H3' 119.4 . .
C2' C3' H3' 119.4 . .
C3' C4' C5' 120.1(4) . .
C3' C4' H4' 119.9 . .
C5' C4' H4' 119.9 . .
C4' C5' C6' 116.3(3) . .
C4' C5' C7' 125.4(3) . .
C6' C5' C7' 118.3(3) . .
N1' C6' C5' 123.6(3) . .
N1' C6' C6' 115.86(19) . 8_655
C5' C6' C6' 120.5(2) . 8_655
C7' C7' C5' 121.3(2) 8_655 .
C7' C7' H7' 119.4 8_655 .
C5' C7' H7' 119.4 . .
O1' C8' O1' 126.9(4) . 7_565
O1' C8' C9' 116.5(2) . .
O1' C8' C9' 116.5(2) 7_565 .
C8' C9' H9A' 109.5 . .
C8' C9' H9B' 109.5 . .
C8' C9' H9C' 109.5 . .

loop_
_geom_bond_atom_site_label_1
_geom_bond_atom_site_label_2
_geom_bond_distance
_geom_bond_site_symmetry_2
Pd1 N1 2.000(3) .
Pd1 C1 2.000(3) 7_565
Pd1 N1 2.000(3) 7_565
Pd1 O1 2.090(2) 7_565
Pd1 O1 2.090(2) .
Pd1 Pd1 2.8419(8) 2_655
O1 C8 1.249(3) .
N1 C2 1.367(5) .
N1 C6 1.394(5) .
C2 C3 1.396(6) .
C2 H2 0.9500 .
C3 C4 1.368(6) .
C3 H3 0.9500 .
C4 C5 1.418(6) .
C4 H4 0.9500 .
C5 C6 1.407(5) .
C5 C7 1.442(6) .
C6 C6 1.404(7) 7_565
C7 C7 1.350(9) 7_565
C7 H7 0.9500 .
C8 O1 1.249(3) 8_755
C8 C9 1.512(7) .
C9 H9A 0.9800 .
C9 H9B 0.9800 .
C9 H9C 0.9800 .
Pd1' N1' 1.999(3) .
Pd1' C1' 1.999(3) 8_655
Pd1' N1' 1.999(3) 8_655
Pd1' O1' 2.086(3) 8_655
Pd1' O1' 2.086(3) .
Pd1' Pd1' 2.8819(9) 2
O1' C8' 1.261(4) .
N1' C2' 1.351(5) .
N1' C6' 1.380(5) .
C2' C3' 1.407(6) .
C2' H2' 0.9500 .
C3' C4' 1.367(6) .
C3' H3' 0.9500 .
C4' C5' 1.406(6) .
C4' H4' 0.9500 .
C5' C6' 1.408(5) .
C5' C7' 1.429(5) .
C6' C6' 1.432(6) 8_655
C7' C7' 1.377(8) 8_655
C7' H7' 0.9500 .
C8' O1' 1.261(4) 7_565
C8' C9' 1.510(6) .
C9' H9A' 0.9800 .
C9' H9B' 0.9800 .
C9' H9C' 0.9800 .

loop_
_geom_torsion_atom_site_label_1
_geom_torsion_atom_site_label_2
_geom_torsion_atom_site_label_3
_geom_torsion_atom_site_label_4
_geom_torsion
_geom_torsion_site_symmetry_1
_geom_torsion_site_symmetry_4
N1 Pd1 O1 C8 100.0(3) . .
O1 Pd1 O1 C8 -80.2(3) 7_565 .
Pd1 Pd1 O1 C8 1.6(3) 2_655 .
C1 Pd1 N1 C2 -176.3(3) 7_565 .
N1 Pd1 N1 C2 -176.3(3) 7_565 .
O1 Pd1 N1 C2 3.5(4) . .
Pd1 Pd1 N1 C2 85.7(4) 2_655 .
C1 Pd1 N1 C6 5.7(3) 7_565 .
N1 Pd1 N1 C6 5.7(3) 7_565 .
O1 Pd1 N1 C6 -174.5(2) . .
Pd1 Pd1 N1 C6 -92.3(2) 2_655 .
C6 N1 C2 C3 -0.9(6) . .
Pd1 N1 C2 C3 -178.8(3) . .
N1 C2 C3 C4 1.6(7) . .
C2 C3 C4 C5 -1.5(7) . .
C3 C4 C5 C6 0.9(6) . .
C3 C4 C5 C7 -177.8(4) . .
C2 N1 C6 C6 177.0(3) . 7_565
Pd1 N1 C6 C6 -4.7(3) . 7_565
C2 N1 C6 C5 0.3(5) . .
Pd1 N1 C6 C5 178.5(3) . .
C4 C5 C6 N1 -0.3(6) . .
C7 C5 C6 N1 178.5(3) . .
C4 C5 C6 C6 -176.8(3) . 7_565
C7 C5 C6 C6 2.0(4) . 7_565
C6 C5 C7 C7 -2.0(4) . 7_565
C4 C5 C7 C7 176.7(3) . 7_565
Pd1 O1 C8 O1 -3.5(7) . 8_755
Pd1 O1 C8 C9 175.4(3) . .
N1' Pd1' O1' C8' -99.9(3) . .
O1' Pd1' O1' C8' 80.0(3) 8_655 .
Pd1' Pd1' O1' C8' -1.2(3) 2 .
C1' Pd1' N1' C2' 176.6(3) 8_655 .
N1' Pd1' N1' C2' 176.6(3) 8_655 .
O1' Pd1' N1' C2' -3.4(4) . .
Pd1' Pd1' N1' C2' -85.3(4) 2 .
C1' Pd1' N1' C6' -8.1(3) 8_655 .
N1' Pd1' N1' C6' -8.1(3) 8_655 .
O1' Pd1' N1' C6' 171.9(3) . .
Pd1' Pd1' N1' C6' 90.0(3) 2 .
C6' N1' C2' C3' 0.4(6) . .
Pd1' N1' C2' C3' 175.4(4) . .
N1' C2' C3' C4' -1.2(7) . .
C2' C3' C4' C5' 1.2(7) . .
C3' C4' C5' C6' -0.4(6) . .
C3' C4' C5' C7' 178.0(4) . .
C2' N1' C6' C5' 0.5(6) . .
Pd1' N1' C6' C5' -175.4(3) . .
C2' N1' C6' C6' -177.4(3) . 8_655
Pd1' N1' C6' C6' 6.8(3) . 8_655
C4' C5' C6' N1' -0.5(6) . .
C7' C5' C6' N1' -178.9(3) . .
C4' C5' C6' C6' 177.3(3) . 8_655
C7' C5' C6' C6' -1.2(4) . 8_655
C4' C5' C7' C7' -177.1(3) . 8_655
C6' C5' C7' C7' 1.2(4) . 8_655
Pd1' O1' C8' O1' 2.6(7) . 7_565
Pd1' O1' C8' C9' -176.0(3) . .
